data_7108937
loop_
_publ_author_name
'Ahn, Jinho'
'Park, Sunhong'
'Lee, Ji Ha'
'Jung, Sung Ho'
'Moon, Seung-Jin'
'Jung, Jong Hwa'

_publ_section_title
;
 Fluorescent hydrogels formed by CH-\p and \p-\p interactions as the main
 driving forces: an approach toward understanding the relationship between
 fluorescence and structure
;
_journal_coden_ASTM CHCOFS
_journal_issue 21
_journal_name_full
;
 Chemical Communications (Cambridge, United Kingdom)
;
_journal_page_first 2109
_journal_page_last 2111
_journal_paper_doi 10.1039/c2cc37249e
_journal_volume 49
_journal_year 2013
_chemical_formula_sum 'C17 H13 N5 O2'
_chemical_formula_weight 319.32
_space_group_IT_number 14
_symmetry_cell_setting monoclinic
_symmetry_space_group_name_Hall '-P 2ybc'
_symmetry_space_group_name_H-M 'P 1 21/c 1'
_atom_sites_solution_hydrogens geom
_atom_sites_solution_primary direct
_atom_sites_solution_secondary difmap
_audit_creation_method SHELXTL
_cell_angle_alpha 90.00
_cell_angle_beta 92.043(4)
_cell_angle_gamma 90.00
_cell_formula_units_Z 8
_cell_length_a 8.3304(6)
_cell_length_b 16.7637(12)
_cell_length_c 20.9646(15)
_cell_measurement_reflns_used 7163
_cell_measurement_temperature 173(2)
_cell_measurement_theta_max 22.89
_cell_measurement_theta_min 2.29
_cell_volume 2925.8(4)
_computing_cell_refinement 'Bruker SAINT'
_computing_data_collection 'Bruker APEX2'
_computing_data_reduction 'Bruker SAINT'
_computing_molecular_graphics 'Bruker SHELXTL'
_computing_publication_material 'Bruker SHELXTL'
_computing_structure_refinement 'SHELXL-97 (Sheldrick, 2008)'
_computing_structure_solution 'SHELXS-97 (Sheldrick, 2008)'
_diffrn_ambient_temperature 173(2)
_diffrn_measured_fraction_theta_full 0.997
_diffrn_measured_fraction_theta_max 0.997
_diffrn_measurement_device_type 'Bruker APEX-II CCD'
_diffrn_measurement_method '\f and \w scans'
_diffrn_radiation_monochromator graphite
_diffrn_radiation_source 'fine-focus sealed tube'
_diffrn_radiation_type MoK\a
_diffrn_radiation_wavelength 0.71073
_diffrn_reflns_av_R_equivalents 0.0611
_diffrn_reflns_av_sigmaI/netI 0.0558
_diffrn_reflns_limit_h_max 11
_diffrn_reflns_limit_h_min -11
_diffrn_reflns_limit_k_max 22
_diffrn_reflns_limit_k_min -22
_diffrn_reflns_limit_l_max 27
_diffrn_reflns_limit_l_min -23
_diffrn_reflns_number 43040
_diffrn_reflns_theta_full 28.40
_diffrn_reflns_theta_max 28.40
_diffrn_reflns_theta_min 1.56
_exptl_absorpt_coefficient_mu 0.100
_exptl_absorpt_correction_T_max 0.9970
_exptl_absorpt_correction_T_min 0.9881
_exptl_absorpt_correction_type multi-scan
_exptl_absorpt_process_details SADABS
_exptl_crystal_colour yellow
_exptl_crystal_density_diffrn 1.450
_exptl_crystal_density_method 'not measured'
_exptl_crystal_description plate
_exptl_crystal_F_000 1328
_exptl_crystal_size_max 0.12
_exptl_crystal_size_mid 0.08
_exptl_crystal_size_min 0.03
_refine_diff_density_max 0.350
_refine_diff_density_min -0.380
_refine_diff_density_rms 0.055
_refine_ls_extinction_method none
_refine_ls_goodness_of_fit_ref 1.111
_refine_ls_hydrogen_treatment constr
_refine_ls_matrix_type full
_refine_ls_number_parameters 434
_refine_ls_number_reflns 7310
_refine_ls_number_restraints 0
_refine_ls_restrained_S_all 1.111
_refine_ls_R_factor_all 0.1072
_refine_ls_R_factor_gt 0.0588
_refine_ls_shift/su_max 0.000
_refine_ls_shift/su_mean 0.000
_refine_ls_structure_factor_coef Fsqd
_refine_ls_weighting_details 'calc w=1/[\s^2^(Fo^2^)+(0.1000P)^2^+0.0000P] where P=(Fo^2^+2Fc^2^)/3'
_refine_ls_weighting_scheme calc
_refine_ls_wR_factor_gt 0.1640
_refine_ls_wR_factor_ref 0.1906
_reflns_number_gt 4398
_reflns_number_total 7310
_reflns_threshold_expression >2sigma(I)
_cod_data_source_file c2cc37249e.txt
_cod_data_source_block aaa
_cod_depositor_comments
;
The following automatic conversions were performed:

'_symmetry_cell_setting' value 'Monoclinic' changed to 'monoclinic'
according to the built-in table from CIF Core dictionary named
'cif_core.dic' version 2.4.1 from 2010-06-29.

Automatic conversion script
Id: cif_fix_values 1715 2011-07-08 13:25:40Z adriana 
;
_cod_original_sg_symbol_H-M P2(1)/c
_cod_database_code 7108937

loop_
_symmetry_equiv_pos_as_xyz
'x, y, z'
'-x, y+1/2, -z+1/2'
'-x, -y, -z'
'x, -y-1/2, z-1/2'

loop_
_atom_site_label
_atom_site_type_symbol
_atom_site_fract_x
_atom_site_fract_y
_atom_site_fract_z
_atom_site_U_iso_or_equiv
_atom_site_adp_type
_atom_site_occupancy
_atom_site_symmetry_multiplicity
_atom_site_calc_flag
_atom_site_refinement_flags
O1 O 0.3876(2) 0.82535(10) 0.34252(7) 0.0479(4) Uani 1 1 d .
O2 O 0.91318(19) 1.13423(9) 0.53744(7) 0.0427(4) Uani 1 1 d .
O3 O 0.4300(2) 0.10379(10) 0.27574(8) 0.0600(5) Uani 1 1 d .
O4 O 0.0059(2) 0.11044(10) -0.06693(8) 0.0559(5) Uani 1 1 d .
N2 N 0.5113(2) 0.82648(10) 0.44120(8) 0.0315(4) Uani 1 1 d .
H2A H 0.5259 0.7991 0.4756 0.038 Uiso 1 1 calc R
N3 N 0.66491(19) 0.92163(10) 0.49388(8) 0.0287(4) Uani 1 1 d .
N4 N 0.8144(2) 1.00994(10) 0.55521(8) 0.0304(4) Uani 1 1 d .
H4A H 0.8142 0.9724 0.5831 0.037 Uiso 1 1 calc R
N7 N 0.3052(2) 0.19541(10) 0.21104(8) 0.0329(4) Uani 1 1 d .
H7A H 0.2772 0.2448 0.2092 0.040 Uiso 1 1 calc R
N8 N 0.1864(2) 0.18975(10) 0.11136(8) 0.0294(4) Uani 1 1 d .
N9 N 0.0636(2) 0.19930(10) 0.01250(8) 0.0350(4) Uani 1 1 d .
H9A H 0.0466 0.2479 0.0236 0.042 Uiso 1 1 calc R
C1 C 0.2527(3) 0.55830(16) 0.40660(14) 0.0559(7) Uani 1 1 d .
H1A H 0.2140 0.5064 0.4089 0.067 Uiso 1 1 calc R
C2 C 0.2310(3) 0.68550(15) 0.36488(12) 0.0488(6) Uani 1 1 d .
H2B H 0.1791 0.7224 0.3382 0.059 Uiso 1 1 calc R
C3 C 0.3612(2) 0.70980(13) 0.40226(10) 0.0327(5) Uani 1 1 d .
C4 C 0.4341(3) 0.65311(15) 0.44091(11) 0.0472(6) Uani 1 1 d .
H4B H 0.5238 0.6674 0.4660 0.057 Uiso 1 1 calc R
C6 C 0.4216(3) 0.79191(13) 0.39302(10) 0.0326(5) Uani 1 1 d .
C7 C 0.5821(2) 0.90240(12) 0.44002(10) 0.0300(5) Uani 1 1 d .
C8 C 0.5682(3) 0.95307(13) 0.38781(10) 0.0358(5) Uani 1 1 d .
H8B H 0.5098 0.9383 0.3511 0.043 Uiso 1 1 calc R
C9 C 0.6435(3) 1.02548(14) 0.39230(10) 0.0377(5) Uani 1 1 d .
H9B H 0.6373 1.0604 0.3578 0.045 Uiso 1 1 calc R
C10 C 0.7279(3) 1.04734(13) 0.44664(10) 0.0361(5) Uani 1 1 d .
H10A H 0.7788 1.0966 0.4498 0.043 Uiso 1 1 calc R
C11 C 0.7349(2) 0.99371(12) 0.49672(9) 0.0288(5) Uani 1 1 d .
C12 C 0.8917(2) 1.07798(12) 0.57294(10) 0.0306(5) Uani 1 1 d .
C13 C 0.9509(2) 1.08213(12) 0.64084(10) 0.0297(5) Uani 1 1 d .
C14 C 1.0763(3) 1.13404(12) 0.65435(10) 0.0344(5) Uani 1 1 d .
H14A H 1.1215 1.1604 0.6203 0.041 Uiso 1 1 calc R
C15 C 1.0717(3) 1.10991(15) 0.76042(11) 0.0457(6) Uani 1 1 d .
H15A H 1.1134 1.1184 0.8016 0.055 Uiso 1 1 calc R
C17 C 0.8831(3) 1.04373(13) 0.69150(11) 0.0402(6) Uani 1 1 d .
H17A H 0.7968 1.0091 0.6849 0.048 Uiso 1 1 calc R
C18 C 0.4698(3) 0.34597(15) 0.40541(12) 0.0503(7) Uani 1 1 d .
H18A H 0.4845 0.3843 0.4371 0.060 Uiso 1 1 calc R
C19 C 0.4287(3) 0.21699(14) 0.37655(10) 0.0373(5) Uani 1 1 d .
H19A H 0.4174 0.1636 0.3877 0.045 Uiso 1 1 calc R
C20 C 0.4201(3) 0.23640(13) 0.31195(10) 0.0341(5) Uani 1 1 d .
C21 C 0.4438(3) 0.31528(14) 0.29546(11) 0.0398(6) Uani 1 1 d .
H21A H 0.4435 0.3306 0.2528 0.048 Uiso 1 1 calc R
C23 C 0.3867(3) 0.17204(14) 0.26496(10) 0.0373(5) Uani 1 1 d .
C24 C 0.2613(2) 0.14845(12) 0.15796(9) 0.0304(5) Uani 1 1 d .
C25 C 0.2930(3) 0.06792(12) 0.15366(10) 0.0354(5) Uani 1 1 d .
H25A H 0.3472 0.0407 0.1866 0.043 Uiso 1 1 calc R
C26 C 0.2415(3) 0.02968(13) 0.09901(11) 0.0403(6) Uani 1 1 d .
H26A H 0.2609 -0.0246 0.0947 0.048 Uiso 1 1 calc R
C27 C 0.1623(3) 0.06952(13) 0.05070(11) 0.0375(5) Uani 1 1 d .
H27A H 0.1256 0.0435 0.0138 0.045 Uiso 1 1 calc R
C28 C 0.1391(3) 0.15005(12) 0.05901(10) 0.0319(5) Uani 1 1 d .
C29 C 0.0146(3) 0.17916(13) -0.04763(10) 0.0360(5) Uani 1 1 d .
C30 C -0.0205(3) 0.24558(13) -0.09208(9) 0.0322(5) Uani 1 1 d .
C31 C -0.1308(3) 0.23541(15) -0.14265(10) 0.0441(6) Uani 1 1 d .
H31A H -0.1923 0.1892 -0.1460 0.053 Uiso 1 1 calc R
C32 C -0.0532(3) 0.36083(15) -0.18168(11) 0.0459(6) Uani 1 1 d .
H32A H -0.0637 0.4001 -0.2129 0.055 Uiso 1 1 calc R
C34 C 0.0657(3) 0.31580(12) -0.08954(10) 0.0328(5) Uani 1 1 d .
H34A H 0.1367 0.3238 -0.0549 0.039 Uiso 1 1 calc R
N1 N 0.1758(3) 0.60916(16) 0.36571(13) 0.0721(7) Uani 1 1 d .
C5 C 0.3793(3) 0.57725(14) 0.44357(12) 0.0477(6) Uani 1 1 d .
H5A H 0.4287 0.5397 0.4704 0.057 Uiso 1 1 calc R
N5 N 1.1366(2) 1.14884(11) 0.71254(9) 0.0383(5) Uani 1 1 d .
C16 C 0.9461(3) 1.05783(15) 0.75196(11) 0.0468(6) Uani 1 1 d .
H16A H 0.9037 1.0321 0.7869 0.056 Uiso 1 1 calc R
N6 N 0.4518(2) 0.26969(12) 0.42337(9) 0.0450(5) Uani 1 1 d .
C22 C 0.4677(3) 0.37059(15) 0.34322(11) 0.0486(7) Uani 1 1 d .
H22A H 0.4824 0.4241 0.3334 0.058 Uiso 1 1 calc R
C33 C -0.1478(3) 0.29453(16) -0.18762(11) 0.0480(6) Uani 1 1 d .
H33A H -0.2223 0.2896 -0.2215 0.058 Uiso 1 1 calc R
N10 N 0.0539(2) 0.37254(11) -0.13338(9) 0.0400(5) Uani 1 1 d .

loop_
_atom_site_aniso_label
_atom_site_aniso_U_11
_atom_site_aniso_U_22
_atom_site_aniso_U_33
_atom_site_aniso_U_23
_atom_site_aniso_U_13
_atom_site_aniso_U_12
O1 0.0621(11) 0.0473(10) 0.0332(9) 0.0017(8) -0.0137(8) -0.0060(8)
O2 0.0570(10) 0.0325(9) 0.0381(9) 0.0081(7) -0.0069(8) -0.0125(7)
O3 0.0920(14) 0.0407(10) 0.0453(10) -0.0020(8) -0.0265(9) 0.0221(10)
O4 0.0878(14) 0.0334(10) 0.0447(10) -0.0050(8) -0.0223(9) -0.0067(9)
N2 0.0367(10) 0.0316(10) 0.0260(9) 0.0024(8) -0.0031(7) -0.0034(8)
N3 0.0300(9) 0.0284(9) 0.0276(9) 0.0003(7) -0.0011(7) 0.0000(7)
N4 0.0383(10) 0.0254(9) 0.0272(9) 0.0049(7) -0.0045(7) -0.0029(7)
N7 0.0426(10) 0.0265(9) 0.0290(10) -0.0002(8) -0.0074(8) 0.0048(8)
N8 0.0366(9) 0.0259(9) 0.0256(9) -0.0009(7) -0.0029(7) 0.0007(7)
N9 0.0497(11) 0.0258(9) 0.0288(10) -0.0017(8) -0.0064(8) 0.0040(8)
C1 0.0618(18) 0.0399(15) 0.0669(19) -0.0013(14) 0.0144(15) -0.0133(13)
C2 0.0512(15) 0.0482(16) 0.0463(15) -0.0058(12) -0.0082(11) -0.0035(12)
C3 0.0349(11) 0.0356(13) 0.0277(11) -0.0040(9) 0.0000(9) 0.0008(9)
C4 0.0525(15) 0.0507(16) 0.0381(13) 0.0006(11) -0.0056(11) -0.0085(12)
C6 0.0338(11) 0.0358(12) 0.0280(11) -0.0023(9) -0.0010(9) 0.0035(9)
C7 0.0314(11) 0.0313(12) 0.0275(11) 0.0009(9) 0.0010(8) 0.0026(9)
C8 0.0377(12) 0.0393(13) 0.0296(12) 0.0039(10) -0.0074(9) 0.0007(10)
C9 0.0424(13) 0.0407(13) 0.0295(12) 0.0097(10) -0.0023(9) 0.0037(10)
C10 0.0376(12) 0.0321(12) 0.0382(13) 0.0061(10) -0.0033(10) -0.0024(9)
C11 0.0295(10) 0.0281(11) 0.0286(11) 0.0014(9) -0.0005(8) 0.0022(9)
C12 0.0340(11) 0.0262(11) 0.0317(12) 0.0028(9) 0.0006(9) 0.0011(9)
C13 0.0355(11) 0.0240(11) 0.0295(11) -0.0011(9) 0.0011(9) 0.0004(9)
C14 0.0390(12) 0.0309(12) 0.0331(12) 0.0023(9) -0.0017(9) -0.0017(9)
C15 0.0614(16) 0.0433(14) 0.0319(13) -0.0042(11) -0.0037(11) -0.0036(12)
C17 0.0465(13) 0.0348(13) 0.0394(13) -0.0039(10) 0.0047(10) -0.0117(10)
C18 0.0711(18) 0.0410(15) 0.0380(14) -0.0034(11) -0.0086(12) -0.0146(13)
C19 0.0403(12) 0.0359(13) 0.0352(13) 0.0002(10) -0.0040(9) -0.0015(10)
C20 0.0354(11) 0.0355(13) 0.0310(12) 0.0003(10) -0.0062(9) 0.0009(9)
C21 0.0433(13) 0.0429(14) 0.0324(12) 0.0044(10) -0.0073(10) -0.0068(10)
C23 0.0443(13) 0.0353(13) 0.0317(12) 0.0037(10) -0.0072(10) 0.0042(10)
C24 0.0345(11) 0.0299(12) 0.0267(11) 0.0008(9) 0.0000(9) -0.0003(9)
C25 0.0456(13) 0.0273(12) 0.0331(12) 0.0042(9) -0.0022(10) 0.0045(10)
C26 0.0525(14) 0.0253(12) 0.0427(14) -0.0027(10) -0.0031(11) 0.0049(10)
C27 0.0497(14) 0.0285(12) 0.0337(12) -0.0045(9) -0.0057(10) 0.0012(10)
C28 0.0383(12) 0.0288(12) 0.0283(11) 0.0005(9) -0.0013(9) 0.0004(9)
C29 0.0434(12) 0.0328(13) 0.0311(12) -0.0034(10) -0.0069(9) -0.0046(10)
C30 0.0386(12) 0.0325(12) 0.0252(11) -0.0023(9) -0.0013(9) 0.0020(9)
C31 0.0475(14) 0.0508(15) 0.0333(13) -0.0040(11) -0.0088(10) -0.0081(11)
C32 0.0548(15) 0.0506(16) 0.0319(13) 0.0075(11) -0.0050(11) 0.0047(12)
C34 0.0390(12) 0.0308(12) 0.0283(11) -0.0035(9) -0.0037(9) 0.0034(9)
N1 0.0757(18) 0.0648(17) 0.0761(18) -0.0183(15) 0.0046(14) -0.0143(14)
C5 0.0616(16) 0.0375(14) 0.0441(15) 0.0069(11) 0.0019(12) -0.0101(12)
N5 0.0472(11) 0.0352(11) 0.0323(10) 0.0004(8) -0.0034(8) -0.0062(8)
C16 0.0642(17) 0.0468(15) 0.0296(13) 0.0017(11) 0.0048(11) -0.0129(12)
N6 0.0576(13) 0.0448(13) 0.0322(11) -0.0007(9) -0.0052(9) -0.0079(10)
C22 0.0652(17) 0.0348(14) 0.0449(15) 0.0037(11) -0.0097(12) -0.0142(12)
C33 0.0478(14) 0.0599(17) 0.0354(13) 0.0027(12) -0.0116(11) -0.0010(12)
N10 0.0512(12) 0.0367(11) 0.0318(10) 0.0019(9) -0.0031(9) 0.0021(9)

loop_
_atom_type_symbol
_atom_type_description
_atom_type_scat_dispersion_real
_atom_type_scat_dispersion_imag
_atom_type_scat_source
C C 0.0033 0.0016 'International Tables Vol C Tables 4.2.6.8 and 6.1.1.4'
H H 0.0000 0.0000 'International Tables Vol C Tables 4.2.6.8 and 6.1.1.4'
N N 0.0061 0.0033 'International Tables Vol C Tables 4.2.6.8 and 6.1.1.4'
O O 0.0106 0.0060 'International Tables Vol C Tables 4.2.6.8 and 6.1.1.4'

loop_
_geom_angle_atom_site_label_1
_geom_angle_atom_site_label_2
_geom_angle_atom_site_label_3
_geom_angle
C6 N2 C7 126.28(17)
C7 N3 C11 117.60(17)
C12 N4 C11 127.54(18)
C23 N7 C24 127.49(18)
C28 N8 C24 117.47(17)
C29 N9 C28 127.63(18)
C5 C1 N1 124.6(2)
N1 C2 C3 122.1(2)
C4 C3 C2 116.9(2)
C4 C3 C6 125.07(19)
C2 C3 C6 117.7(2)
C5 C4 C3 122.1(2)
O1 C6 N2 123.4(2)
O1 C6 C3 118.05(19)
N2 C6 C3 118.54(18)
N3 C7 C8 122.90(19)
N3 C7 N2 114.01(17)
C8 C7 N2 123.09(18)
C9 C8 C7 117.6(2)
C10 C9 C8 121.1(2)
C9 C10 C11 117.7(2)
N3 C11 C10 123.07(19)
N3 C11 N4 113.91(17)
C10 C11 N4 123.03(19)
O2 C12 N4 124.24(19)
O2 C12 C13 119.73(19)
N4 C12 C13 116.03(18)
C17 C13 C14 117.6(2)
C17 C13 C12 125.6(2)
C14 C13 C12 116.57(19)
N5 C14 C13 124.4(2)
N5 C15 C16 123.0(2)
C16 C17 C13 118.4(2)
N6 C18 C22 123.9(2)
N6 C19 C20 124.3(2)
C21 C20 C19 117.6(2)
C21 C20 C23 123.75(19)
C19 C20 C23 118.6(2)
C22 C21 C20 118.8(2)
O3 C23 N7 124.2(2)
O3 C23 C20 120.89(19)
N7 C23 C20 114.89(19)
N8 C24 C25 123.08(19)
N8 C24 N7 113.07(17)
C25 C24 N7 123.84(18)
C26 C25 C24 117.27(19)
C27 C26 C25 121.4(2)
C26 C27 C28 116.9(2)
N8 C28 C27 123.79(19)
N8 C28 N9 112.92(17)
C27 C28 N9 123.28(19)
O4 C29 N9 123.8(2)
O4 C29 C30 119.62(18)
N9 C29 C30 116.52(19)
C34 C30 C31 117.6(2)
C34 C30 C29 121.92(18)
C31 C30 C29 120.1(2)
C33 C31 C30 119.0(2)
N10 C32 C33 123.7(2)
N10 C34 C30 124.10(19)
C1 N1 C2 116.6(2)
C1 C5 C4 117.6(2)
C14 N5 C15 116.9(2)
C15 C16 C17 119.6(2)
C19 N6 C18 116.1(2)
C18 C22 C21 119.2(2)
C32 C33 C31 118.7(2)
C34 N10 C32 116.8(2)

loop_
_geom_bond_atom_site_label_1
_geom_bond_atom_site_label_2
_geom_bond_distance
O1 C6 1.222(2)
O2 C12 1.219(2)
O3 C23 1.218(3)
O4 C29 1.222(3)
N2 C6 1.364(3)
N2 C7 1.403(3)
N3 C7 1.341(2)
N3 C11 1.342(3)
N4 C12 1.355(3)
N4 C11 1.400(2)
N7 C23 1.356(3)
N7 C24 1.401(3)
N8 C28 1.331(2)
N8 C24 1.334(2)
N9 C29 1.354(3)
N9 C28 1.409(3)
C1 C5 1.325(4)
C1 N1 1.354(4)
C2 N1 1.360(3)
C2 C3 1.377(3)
C3 C4 1.376(3)
C3 C6 1.481(3)
C4 C5 1.353(3)
C7 C8 1.387(3)
C8 C9 1.368(3)
C9 C10 1.367(3)
C10 C11 1.382(3)
C12 C13 1.492(3)
C13 C17 1.380(3)
C13 C14 1.381(3)
C14 N5 1.326(3)
C15 N5 1.328(3)
C15 C16 1.369(3)
C17 C16 1.375(3)
C18 N6 1.343(3)
C18 C22 1.367(3)
C19 N6 1.330(3)
C19 C20 1.392(3)
C20 C21 1.383(3)
C20 C23 1.481(3)
C21 C22 1.374(3)
C24 C25 1.379(3)
C25 C26 1.368(3)
C26 C27 1.364(3)
C27 C28 1.376(3)
C29 C30 1.475(3)
C30 C34 1.379(3)
C30 C31 1.389(3)
C31 C33 1.372(3)
C32 N10 1.340(3)
C32 C33 1.366(3)
C34 N10 1.324(3)
